data_7712361
loop_
_publ_author_name
'H\"adinger, Pauline'
'Hinz, Alexander'

_publ_section_title
;
 Reactivity of Pt(0) bromosilylene complexes towards ethylene
;
_journal_issue 8
_journal_name_full 'Dalton Transactions'
_journal_page_first 2214
_journal_page_last 2218
_journal_paper_doi 10.1039/D3DT00170A
_journal_volume 52
_journal_year 2023
_chemical_formula_moiety '0.83 (C48 H65 N Si), 0.17 (C48 H64 N Si Br)'
_chemical_formula_sum 'C48 H64.83 Br0.17 N Si'
_chemical_formula_weight 697.66
_space_group_crystal_system monoclinic
_space_group_IT_number 14
_space_group_name_Hall '-P 2ybc'
_space_group_name_H-M_alt 'P 1 21/c 1'
_atom_sites_solution_hydrogens mixed
_audit_creation_method SHELXL-2018/3
_audit_update_record
;
2022-12-02 deposited with the CCDC.	2023-02-07 downloaded from the CCDC.
;
_cell_angle_alpha 90
_cell_angle_beta 103.984(6)
_cell_angle_gamma 90
_cell_formula_units_Z 4
_cell_length_a 13.9653(9)
_cell_length_b 15.3055(9)
_cell_length_c 20.3949(15)
_cell_measurement_reflns_used 26849
_cell_measurement_temperature 100(2)
_cell_measurement_theta_max 29.07
_cell_measurement_theta_min 1.69
_cell_volume 4230.1(5)
_computing_cell_refinement
;
X-Area Recipe 1.37.0.0 (STOE, 2021)
;
_computing_data_collection
;
X-Area Pilatus3_SV 1.31.186.0 (STOE, 2022)
;
_computing_data_reduction
;
X-Area Integrate 2.5.3.0 (STOE, 2021)
X-Area LANA 2.7.5.0 (STOE, 2022)
;
_computing_publication_material
;
STOE & Cie GmbH, X-Area, software package for collecting single-crystal or
multi-domain crystal data on STOE area-detector diffractometers, for image 
processing, for the correction and scaling of reflection intensities and 
for outlier rejection, version 2.1, Darmstadt 2022
;
_diffrn_ambient_temperature 100(2)
_diffrn_detector Pilatus200K
_diffrn_detector_area_resol_mean 5.81
_diffrn_detector_type 'DECTRIS PILATUS 200K'
_diffrn_measured_fraction_theta_full 0.998
_diffrn_measured_fraction_theta_max 0.996
_diffrn_measurement_details ' 691 frames, detector distance = 60 mm'
_diffrn_measurement_device 'Eulerian 4-circle diffractometer'
_diffrn_measurement_device_type 'STOE STADIVARI'
_diffrn_measurement_method 'rotation method, \w scans'
_diffrn_radiation_collimation '0.5 mm diameter, monocapillary'
_diffrn_radiation_monochromator 'plane graphite'
_diffrn_radiation_polarisn_norm 0
_diffrn_radiation_probe x-ray
_diffrn_radiation_type MoK\a
_diffrn_radiation_wavelength 0.71073
_diffrn_reflns_av_R_equivalents 0.0535
_diffrn_reflns_av_unetI/netI 0.0576
_diffrn_reflns_Laue_measured_fraction_full 0.998
_diffrn_reflns_Laue_measured_fraction_max 0.996
_diffrn_reflns_limit_h_max 16
_diffrn_reflns_limit_h_min -16
_diffrn_reflns_limit_k_max 18
_diffrn_reflns_limit_k_min -18
_diffrn_reflns_limit_l_max 25
_diffrn_reflns_limit_l_min -25
_diffrn_reflns_number 33959
_diffrn_reflns_point_group_measured_fraction_full 0.998
_diffrn_reflns_point_group_measured_fraction_max 0.996
_diffrn_reflns_theta_full 25.242
_diffrn_reflns_theta_max 26.000
_diffrn_reflns_theta_min 1.682
_diffrn_source 'Mo Genix 3D HF'
_diffrn_source_current 1.00
_diffrn_source_power 0.050
_diffrn_source_voltage 50
_exptl_absorpt_coefficient_mu 0.250
_exptl_absorpt_correction_T_max 1.0000
_exptl_absorpt_correction_T_min 1.0000
_exptl_absorpt_correction_type multi-scan
_exptl_absorpt_process_details
;
STOE LANA, absorption correction by scaling of reflection intensities.
J. Koziskova, F. Hahn, J. Richter, J. Kozisek, "Comparison of different
absorption corrections on the model structure of tetrakis(\m~2~-acetato)-
diaqua-di-copper(II)", Acta Chimica Slovaca, vol. 9, no. 2, 2016, pp. 136 - 140.
;
_exptl_crystal_colour colourless
_exptl_crystal_density_diffrn 1.095
_exptl_crystal_description block
_exptl_crystal_F_000 1519
_exptl_crystal_size_max 0.190
_exptl_crystal_size_mid 0.140
_exptl_crystal_size_min 0.110
_refine_diff_density_max 0.336
_refine_diff_density_min -0.609
_refine_diff_density_rms 0.059
_refine_ls_extinction_method none
_refine_ls_goodness_of_fit_ref 1.020
_refine_ls_hydrogen_treatment mixed
_refine_ls_matrix_type full
_refine_ls_number_parameters 519
_refine_ls_number_reflns 8274
_refine_ls_number_restraints 168
_refine_ls_restrained_S_all 1.020
_refine_ls_R_factor_all 0.1045
_refine_ls_R_factor_gt 0.0639
_refine_ls_shift/su_max 0.001
_refine_ls_shift/su_mean 0.000
_refine_ls_structure_factor_coef Fsqd
_refine_ls_weighting_details 'w=1/[\s^2^(Fo^2^)+(0.0777P)^2^+4.0599P] where P=(Fo^2^+2Fc^2^)/3'
_refine_ls_weighting_scheme calc
_refine_ls_wR_factor_gt 0.1517
_refine_ls_wR_factor_ref 0.1747
_reflns_Friedel_coverage 0.000
_reflns_number_gt 5573
_reflns_number_total 8274
_reflns_threshold_expression 'I > 2\s(I)'
_cod_data_source_file d3dt00170a2.cif
_cod_data_source_block MM238_2
_cod_original_sg_symbol_H-M 'P 21/c'
_cod_database_code 7712361
_shelx_shelxl_version_number 2018/3
_shelx_space_group_comment
;
The symmetry employed for this shelxl refinement is uniquely defined
by the following loop, which should always be used as a source of
symmetry information in preference to the above space-group names.
They are only intended as comments.
;
_shelx_estimated_absorpt_t_min 0.954
_shelx_estimated_absorpt_t_max 0.973

loop_
_space_group_symop_operation_xyz
'x, y, z'
'-x, y+1/2, -z+1/2'
'-x, -y, -z'
'x, -y-1/2, z-1/2'

loop_
_atom_site_label
_atom_site_type_symbol
_atom_site_fract_x
_atom_site_fract_y
_atom_site_fract_z
_atom_site_U_iso_or_equiv
_atom_site_adp_type
_atom_site_occupancy
_atom_site_site_symmetry_order
_atom_site_calc_flag
_atom_site_refinement_flags_posn
_atom_site_refinement_flags_adp
_atom_site_refinement_flags_occupancy
_atom_site_disorder_assembly
_atom_site_disorder_group
Br1 Br 0.42912(14) 0.64406(13) 0.77548(9) 0.0360(8) Uani 0.1717(18) 1 d . . P A 1
H1 H 0.452(3) 0.605(3) 0.765(2) 0.054 Uiso 0.8283(18) 1 d . U P A 2
H2 H 0.382(2) 0.462(2) 0.7658(16) 0.054 Uiso 1 1 d . U . . .
Si1 Si 0.43203(6) 0.52078(6) 0.73085(4) 0.0349(2) Uani 1 1 d . . . . .
N1 N 0.36258(15) 0.53559(14) 0.64738(11) 0.0233(5) Uani 1 1 d . . . . .
C1 C 0.41599(19) 0.57310(16) 0.60470(13) 0.0218(5) Uani 1 1 d . . . . .
C2 C 0.51634(18) 0.56303(16) 0.60907(12) 0.0213(5) Uani 1 1 d . . . . .
C3 C 0.55219(19) 0.61017(16) 0.56169(13) 0.0223(6) Uani 1 1 d . . . . .
H3 H 0.620448 0.605454 0.562982 0.027 Uiso 1 1 calc R U . . .
C4 C 0.49411(18) 0.66405(16) 0.51231(13) 0.0222(6) Uani 1 1 d . . . . .
C5 C 0.39415(19) 0.67106(16) 0.50945(13) 0.0226(6) Uani 1 1 d . . . . .
H5 H 0.352961 0.706758 0.476124 0.027 Uiso 1 1 calc R U . . .
C6 C 0.35497(18) 0.62575(16) 0.55544(12) 0.0211(5) Uani 1 1 d . . . . .
C7 C 0.25765(18) 0.62143(16) 0.56820(12) 0.0209(5) Uani 1 1 d . . . . .
C8 C 0.16790(18) 0.66137(16) 0.53807(13) 0.0216(5) Uani 1 1 d . . . . .
H8 H 0.163325 0.698831 0.500291 0.026 Uiso 1 1 calc R U . . .
C9 C 0.08623(18) 0.64668(16) 0.56286(13) 0.0220(6) Uani 1 1 d . . . . .
C10 C 0.09584(19) 0.59086(16) 0.61838(13) 0.0229(6) Uani 1 1 d . . . . .
H10 H 0.039297 0.580494 0.635437 0.028 Uiso 1 1 calc R U . . .
C11 C 0.18328(19) 0.54990(16) 0.64983(13) 0.0222(6) Uani 1 1 d . . . . .
C12 C 0.26494(19) 0.56644(16) 0.62408(13) 0.0223(6) Uani 1 1 d . . . . .
C13 C 0.58061(18) 0.50651(16) 0.66094(13) 0.0220(6) Uani 1 1 d . . . . .
C14 C 0.55535(19) 0.48294(17) 0.72104(13) 0.0239(6) Uani 1 1 d . . . . .
C15 C 0.62221(19) 0.43077(17) 0.76887(13) 0.0265(6) Uani 1 1 d . . . . .
C16 C 0.71039(19) 0.40735(17) 0.75476(13) 0.0263(6) Uani 1 1 d . . . . .
H16 H 0.755773 0.373925 0.787391 0.032 Uiso 1 1 calc R U . . .
C17 C 0.73646(18) 0.42981(16) 0.69569(13) 0.0233(6) Uani 1 1 d . . . . .
C18 C 0.66962(18) 0.47757(16) 0.64895(13) 0.0226(6) Uani 1 1 d . . . . .
H18 H 0.684436 0.491379 0.607069 0.027 Uiso 1 1 calc R U . . .
C19 C 0.6012(2) 0.3989(2) 0.83580(14) 0.0355(7) Uani 1 1 d . . . . .
C20 C 0.5241(3) 0.3247(2) 0.82057(17) 0.0525(9) Uani 1 1 d . . . . .
H20A H 0.511530 0.303305 0.862998 0.079 Uiso 1 1 calc R U . . .
H20B H 0.549317 0.276764 0.797626 0.079 Uiso 1 1 calc R U . . .
H20C H 0.462614 0.346919 0.791426 0.079 Uiso 1 1 calc R U . . .
C21 C 0.5709(3) 0.4735(3) 0.87498(15) 0.0486(9) Uani 1 1 d . . . . .
H21A H 0.567837 0.452911 0.919945 0.073 Uiso 1 1 calc R U . . .
H21B H 0.505807 0.495013 0.850859 0.073 Uiso 1 1 calc R U . . .
H21C H 0.619280 0.520795 0.879534 0.073 Uiso 1 1 calc R U . . .
C22 C 0.6924(2) 0.3573(2) 0.88282(16) 0.0451(8) Uani 1 1 d . . . . .
H22A H 0.676420 0.339835 0.925185 0.068 Uiso 1 1 calc R U . . .
H22B H 0.746483 0.399764 0.892426 0.068 Uiso 1 1 calc R U . . .
H22C H 0.712376 0.305792 0.860895 0.068 Uiso 1 1 calc R U . . .
C23 C 0.83605(19) 0.39932(17) 0.68483(14) 0.0276(6) Uani 1 1 d . . . . .
C24 C 0.8325(2) 0.30102(19) 0.67327(17) 0.0397(8) Uani 1 1 d . . . . .
H24A H 0.895776 0.281198 0.665835 0.059 Uiso 1 1 calc R U . . .
H24B H 0.779524 0.287073 0.633520 0.059 Uiso 1 1 calc R U . . .
H24C H 0.819951 0.271496 0.713003 0.059 Uiso 1 1 calc R U . . .
C25 C 0.9196(2) 0.4218(2) 0.74634(15) 0.0381(7) Uani 1 1 d . . . . .
H25A H 0.982832 0.403519 0.737981 0.057 Uiso 1 1 calc R U . . .
H25B H 0.908844 0.391304 0.786205 0.057 Uiso 1 1 calc R U . . .
H25C H 0.920535 0.485008 0.754203 0.057 Uiso 1 1 calc R U . . .
C26 C 0.8593(2) 0.4443(2) 0.62382(16) 0.0378(7) Uani 1 1 d . . . . .
H26A H 0.924177 0.425245 0.618905 0.057 Uiso 1 1 calc R U . . .
H26B H 0.859751 0.507789 0.630320 0.057 Uiso 1 1 calc R U . . .
H26C H 0.808899 0.428916 0.583023 0.057 Uiso 1 1 calc R U . . .
C27 C 0.5455(9) 0.7213(10) 0.4697(7) 0.0257(7) Uani 0.369(18) 1 d D U P B 1
C28 C 0.6549(9) 0.7047(9) 0.4795(9) 0.042(3) Uani 0.369(18) 1 d D U P B 1
H28A H 0.679540 0.738101 0.445999 0.062 Uiso 0.369(18) 1 calc R U P B 1
H28B H 0.666165 0.642286 0.473916 0.062 Uiso 0.369(18) 1 calc R U P B 1
H28C H 0.689895 0.723107 0.525063 0.062 Uiso 0.369(18) 1 calc R U P B 1
C29 C 0.4947(13) 0.7044(13) 0.3964(7) 0.051(3) Uani 0.369(18) 1 d D U P B 1
H29A H 0.520383 0.744715 0.367473 0.077 Uiso 0.369(18) 1 calc R U P B 1
H29B H 0.423438 0.713344 0.389557 0.077 Uiso 0.369(18) 1 calc R U P B 1
H29C H 0.507254 0.644058 0.384664 0.077 Uiso 0.369(18) 1 calc R U P B 1
C30 C 0.5311(11) 0.8179(9) 0.4856(8) 0.034(3) Uani 0.369(18) 1 d D U P B 1
H30A H 0.560480 0.854918 0.456479 0.051 Uiso 0.369(18) 1 calc R U P B 1
H30B H 0.563289 0.829645 0.533062 0.051 Uiso 0.369(18) 1 calc R U P B 1
H30C H 0.460464 0.830642 0.477465 0.051 Uiso 0.369(18) 1 calc R U P B 1
C27B C 0.5391(5) 0.7186(6) 0.4640(4) 0.0257(7) Uani 0.631(18) 1 d D U P B 2
C28B C 0.6324(7) 0.6760(8) 0.4543(5) 0.056(2) Uani 0.631(18) 1 d D U P B 2
H28D H 0.662325 0.713245 0.425531 0.084 Uiso 0.631(18) 1 calc R U P B 2
H28E H 0.616403 0.618937 0.432665 0.084 Uiso 0.631(18) 1 calc R U P B 2
H28F H 0.678960 0.668349 0.498282 0.084 Uiso 0.631(18) 1 calc R U P B 2
C29B C 0.4698(5) 0.7332(5) 0.3950(3) 0.0245(14) Uani 0.631(18) 1 d D U P B 2
H29D H 0.505243 0.763528 0.365613 0.037 Uiso 0.631(18) 1 calc R U P B 2
H29E H 0.413671 0.768871 0.399846 0.037 Uiso 0.631(18) 1 calc R U P B 2
H29F H 0.445957 0.676752 0.374894 0.037 Uiso 0.631(18) 1 calc R U P B 2
C30B C 0.5647(9) 0.8082(7) 0.4975(5) 0.053(2) Uani 0.631(18) 1 d D U P B 2
H30D H 0.590898 0.846207 0.467313 0.080 Uiso 0.631(18) 1 calc R U P B 2
H30E H 0.614491 0.800893 0.540172 0.080 Uiso 0.631(18) 1 calc R U P B 2
H30F H 0.505197 0.834536 0.506403 0.080 Uiso 0.631(18) 1 calc R U P B 2
C31 C -0.01566(19) 0.68509(17) 0.52993(13) 0.0258(6) Uani 1 1 d . . . . .
C32 C -0.0090(2) 0.7604(2) 0.48191(16) 0.0383(7) Uani 1 1 d . . . . .
H32A H -0.074659 0.785778 0.464555 0.057 Uiso 1 1 calc R U . . .
H32B H 0.016114 0.738424 0.444130 0.057 Uiso 1 1 calc R U . . .
H32C H 0.035867 0.805262 0.506296 0.057 Uiso 1 1 calc R U . . .
C33 C -0.0797(2) 0.61268(19) 0.48961(15) 0.0340(7) Uani 1 1 d . . . . .
H33A H -0.145800 0.635599 0.469615 0.051 Uiso 1 1 calc R U . . .
H33B H -0.084471 0.563915 0.519795 0.051 Uiso 1 1 calc R U . . .
H33C H -0.049658 0.592215 0.453645 0.051 Uiso 1 1 calc R U . . .
C34 C -0.0650(2) 0.71939(19) 0.58339(14) 0.0336(7) Uani 1 1 d . . . . .
H34A H -0.129367 0.744440 0.561476 0.050 Uiso 1 1 calc R U . . .
H34B H -0.023394 0.764545 0.610179 0.050 Uiso 1 1 calc R U . . .
H34C H -0.074147 0.671337 0.613054 0.050 Uiso 1 1 calc R U . . .
C35 C 0.18802(18) 0.49062(17) 0.70836(13) 0.0220(6) Uani 1 1 d . . . . .
C36 C 0.18376(18) 0.52466(16) 0.77032(13) 0.0221(6) Uani 1 1 d . . . . .
H36 H 0.175430 0.585787 0.774808 0.027 Uiso 1 1 calc R U . . .
C37 C 0.19146(18) 0.47096(17) 0.82592(13) 0.0237(6) Uani 1 1 d . . . . .
C38 C 0.20208(18) 0.38179(17) 0.81728(13) 0.0234(6) Uani 1 1 d . . . . .
H38 H 0.207192 0.344444 0.855181 0.028 Uiso 1 1 calc R U . . .
C39 C 0.20556(18) 0.34471(17) 0.75572(13) 0.0227(6) Uani 1 1 d . . . . .
C40 C 0.19873(18) 0.40095(17) 0.70144(13) 0.0231(6) Uani 1 1 d . . . . .
H40 H 0.201411 0.377793 0.658701 0.028 Uiso 1 1 calc R U . . .
C41 C 0.1915(2) 0.51225(18) 0.89411(14) 0.0304(6) Uani 1 1 d . . . . .
C42 C 0.2826(3) 0.5710(2) 0.91551(17) 0.0527(9) Uani 1 1 d . . . . .
H42A H 0.280276 0.602268 0.957017 0.079 Uiso 1 1 calc R U . . .
H42B H 0.283523 0.613210 0.879547 0.079 Uiso 1 1 calc R U . . .
H42C H 0.342403 0.534995 0.923659 0.079 Uiso 1 1 calc R U . . .
C43 C 0.0992(3) 0.5678(2) 0.88754(17) 0.0485(9) Uani 1 1 d . . . . .
H43A H 0.101165 0.596647 0.930747 0.073 Uiso 1 1 calc R U . . .
H43B H 0.040603 0.530442 0.875236 0.073 Uiso 1 1 calc R U . . .
H43C H 0.096451 0.612070 0.852422 0.073 Uiso 1 1 calc R U . . .
C44 C 0.1936(3) 0.4451(2) 0.94898(15) 0.0474(9) Uani 1 1 d . . . . .
H44A H 0.193664 0.474887 0.991512 0.071 Uiso 1 1 calc R U . . .
H44B H 0.253311 0.409326 0.954844 0.071 Uiso 1 1 calc R U . . .
H44C H 0.135241 0.407508 0.936091 0.071 Uiso 1 1 calc R U . . .
C45 C 0.2131(2) 0.24560(17) 0.74709(13) 0.0260(6) Uani 1 1 d . . . . .
C46 C 0.1081(2) 0.20853(19) 0.72596(16) 0.0380(7) Uani 1 1 d . . . . .
H46A H 0.111130 0.145045 0.720559 0.057 Uiso 1 1 calc R U . . .
H46B H 0.073212 0.234879 0.683022 0.057 Uiso 1 1 calc R U . . .
H46C H 0.072721 0.221983 0.760808 0.057 Uiso 1 1 calc R U . . .
C47 C 0.2677(2) 0.20161(18) 0.81260(14) 0.0335(7) Uani 1 1 d . . . . .
H47A H 0.274940 0.139128 0.804505 0.050 Uiso 1 1 calc R U . . .
H47B H 0.230030 0.209302 0.847006 0.050 Uiso 1 1 calc R U . . .
H47C H 0.333044 0.228149 0.828387 0.050 Uiso 1 1 calc R U . . .
C48 C 0.2672(2) 0.2226(2) 0.69324(15) 0.0397(8) Uani 1 1 d . . . . .
H48A H 0.275844 0.159095 0.692120 0.060 Uiso 1 1 calc R U . . .
H48B H 0.331921 0.251062 0.703716 0.060 Uiso 1 1 calc R U . . .
H48C H 0.228640 0.242672 0.649102 0.060 Uiso 1 1 calc R U . . .

loop_
_atom_site_aniso_label
_atom_site_aniso_U_11
_atom_site_aniso_U_22
_atom_site_aniso_U_33
_atom_site_aniso_U_23
_atom_site_aniso_U_13
_atom_site_aniso_U_12
Br1 0.0350(12) 0.0372(12) 0.0342(11) -0.0103(8) 0.0055(8) 0.0007(8)
Si1 0.0307(5) 0.0447(5) 0.0294(4) 0.0069(4) 0.0076(4) 0.0048(4)
N1 0.0181(11) 0.0288(12) 0.0249(12) 0.0080(9) 0.0086(9) 0.0036(9)
C1 0.0231(14) 0.0224(13) 0.0206(13) 0.0009(10) 0.0069(11) -0.0009(10)
C2 0.0217(13) 0.0217(13) 0.0199(13) -0.0001(10) 0.0039(11) -0.0005(10)
C3 0.0196(13) 0.0251(13) 0.0237(13) -0.0012(11) 0.0083(11) -0.0006(10)
C4 0.0244(14) 0.0205(13) 0.0234(14) 0.0004(10) 0.0089(11) -0.0022(10)
C5 0.0249(14) 0.0229(13) 0.0196(13) 0.0021(10) 0.0046(11) 0.0009(10)
C6 0.0205(13) 0.0229(13) 0.0203(13) -0.0007(10) 0.0055(11) -0.0003(10)
C7 0.0228(13) 0.0199(12) 0.0208(13) -0.0002(10) 0.0066(11) -0.0027(10)
C8 0.0239(13) 0.0221(13) 0.0181(13) 0.0023(10) 0.0037(11) 0.0013(10)
C9 0.0224(13) 0.0210(13) 0.0228(13) 0.0014(10) 0.0057(11) 0.0015(10)
C10 0.0216(13) 0.0241(13) 0.0241(13) 0.0012(11) 0.0076(11) -0.0010(10)
C11 0.0245(14) 0.0233(13) 0.0187(13) 0.0012(10) 0.0051(11) 0.0007(10)
C12 0.0235(14) 0.0215(13) 0.0222(13) 0.0037(10) 0.0063(11) 0.0024(10)
C13 0.0213(13) 0.0217(13) 0.0224(13) 0.0001(10) 0.0041(11) -0.0023(10)
C14 0.0219(13) 0.0293(14) 0.0197(13) 0.0005(11) 0.0033(11) -0.0001(11)
C15 0.0238(14) 0.0288(14) 0.0241(14) 0.0017(11) 0.0007(11) -0.0021(11)
C16 0.0230(14) 0.0267(14) 0.0265(14) 0.0028(11) 0.0003(12) 0.0013(11)
C17 0.0207(13) 0.0194(13) 0.0290(14) -0.0017(11) 0.0043(11) -0.0005(10)
C18 0.0221(13) 0.0199(12) 0.0259(14) -0.0005(11) 0.0062(11) -0.0023(10)
C19 0.0275(15) 0.0529(19) 0.0247(15) 0.0079(14) 0.0039(12) -0.0005(14)
C20 0.054(2) 0.063(2) 0.041(2) 0.0172(17) 0.0127(17) -0.0091(18)
C21 0.0445(19) 0.075(2) 0.0258(16) 0.0055(16) 0.0074(15) 0.0149(18)
C22 0.049(2) 0.053(2) 0.0313(17) 0.0139(15) 0.0066(15) 0.0093(16)
C23 0.0224(14) 0.0257(14) 0.0330(15) -0.0045(12) 0.0033(12) 0.0010(11)
C24 0.0323(16) 0.0301(16) 0.056(2) -0.0048(14) 0.0087(15) 0.0069(13)
C25 0.0227(15) 0.0497(19) 0.0386(17) -0.0078(15) 0.0008(13) 0.0043(13)
C26 0.0304(16) 0.0437(18) 0.0422(18) 0.0007(14) 0.0145(14) 0.0057(13)
C27 0.0220(15) 0.0326(15) 0.0227(17) 0.0062(13) 0.0057(13) -0.0038(12)
C28 0.033(5) 0.044(5) 0.055(6) 0.019(4) 0.025(4) -0.002(4)
C29 0.049(6) 0.071(7) 0.033(5) -0.002(5) 0.011(5) -0.027(5)
C30 0.032(5) 0.034(4) 0.043(6) 0.009(4) 0.021(5) 0.000(4)
C27B 0.0220(15) 0.0326(15) 0.0227(17) 0.0062(13) 0.0057(13) -0.0038(12)
C28B 0.040(4) 0.085(5) 0.052(5) 0.041(4) 0.026(3) 0.019(4)
C29B 0.025(3) 0.027(3) 0.021(2) 0.010(2) 0.006(2) 0.002(2)
C30B 0.067(6) 0.051(4) 0.037(4) 0.005(3) 0.003(4) -0.033(4)
C31 0.0225(14) 0.0287(14) 0.0264(14) 0.0076(11) 0.0066(12) 0.0070(11)
C32 0.0287(16) 0.0464(18) 0.0411(18) 0.0225(15) 0.0109(14) 0.0109(13)
C33 0.0253(15) 0.0400(17) 0.0348(16) 0.0004(13) 0.0035(13) 0.0055(13)
C34 0.0324(16) 0.0374(16) 0.0326(16) 0.0061(13) 0.0107(13) 0.0134(13)
C35 0.0160(12) 0.0263(13) 0.0241(14) 0.0071(11) 0.0057(11) 0.0015(10)
C36 0.0206(13) 0.0207(13) 0.0257(14) 0.0031(11) 0.0069(11) 0.0000(10)
C37 0.0209(13) 0.0265(14) 0.0233(14) 0.0012(11) 0.0048(11) 0.0003(11)
C38 0.0248(14) 0.0255(13) 0.0206(13) 0.0051(11) 0.0069(11) 0.0012(11)
C39 0.0201(13) 0.0240(13) 0.0233(13) 0.0027(11) 0.0042(11) 0.0022(10)
C40 0.0202(13) 0.0278(14) 0.0205(13) 0.0012(11) 0.0036(11) 0.0015(11)
C41 0.0436(17) 0.0247(14) 0.0241(14) -0.0011(11) 0.0106(13) 0.0002(12)
C42 0.065(2) 0.056(2) 0.0345(18) -0.0132(16) 0.0077(17) -0.0207(18)
C43 0.064(2) 0.046(2) 0.0393(19) -0.0038(15) 0.0212(17) 0.0140(17)
C44 0.083(3) 0.0349(17) 0.0279(17) 0.0007(13) 0.0200(17) 0.0062(17)
C45 0.0316(15) 0.0227(13) 0.0236(14) 0.0015(11) 0.0061(12) 0.0028(11)
C46 0.0396(17) 0.0280(15) 0.0430(18) -0.0011(13) 0.0035(14) -0.0002(13)
C47 0.0433(17) 0.0251(14) 0.0310(16) 0.0028(12) 0.0070(14) 0.0060(13)
C48 0.054(2) 0.0313(16) 0.0384(18) 0.0010(13) 0.0201(16) 0.0098(14)

loop_
_atom_type_symbol
_atom_type_description
_atom_type_scat_dispersion_real
_atom_type_scat_dispersion_imag
_atom_type_scat_source
C C 0.0033 0.0016 'International Tables Vol C Tables 4.2.6.8 and 6.1.1.4'
H H 0.0000 0.0000 'International Tables Vol C Tables 4.2.6.8 and 6.1.1.4'
N N 0.0061 0.0033 'International Tables Vol C Tables 4.2.6.8 and 6.1.1.4'
Si Si 0.0817 0.0704 'International Tables Vol C Tables 4.2.6.8 and 6.1.1.4'
Br Br -0.2901 2.4595 'International Tables Vol C Tables 4.2.6.8 and 6.1.1.4'

loop_
_geom_angle_atom_site_label_1
_geom_angle_atom_site_label_2
_geom_angle_atom_site_label_3
_geom_angle
_geom_angle_site_symmetry_1
_geom_angle_site_symmetry_3
_geom_angle_publ_flag
N1 Si1 C14 104.05(11) . . ?
N1 Si1 Br1 103.88(10) . . ?
C14 Si1 Br1 116.03(10) . . ?
N1 Si1 H1 110.3(18) . . ?
C14 Si1 H1 104.8(19) . . ?
N1 Si1 H2 110.1(13) . . ?
C14 Si1 H2 115.4(13) . . ?
Br1 Si1 H2 106.7(13) . . ?
H1 Si1 H2 112(2) . . ?
C1 N1 C12 105.7(2) . . ?
C1 N1 Si1 113.77(17) . . ?
C12 N1 Si1 129.10(17) . . ?
C2 C1 N1 126.5(2) . . ?
C2 C1 C6 122.5(2) . . ?
N1 C1 C6 111.0(2) . . ?
C1 C2 C3 115.1(2) . . ?
C1 C2 C13 122.4(2) . . ?
C3 C2 C13 122.6(2) . . ?
C2 C3 C4 124.2(2) . . ?
C2 C3 H3 117.9 . . ?
C4 C3 H3 117.9 . . ?
C5 C4 C3 118.6(2) . . ?
C5 C4 C27 122.5(5) . . ?
C3 C4 C27 118.5(5) . . ?
C5 C4 C27B 119.6(3) . . ?
C3 C4 C27B 121.7(3) . . ?
C6 C5 C4 119.5(2) . . ?
C6 C5 H5 120.3 . . ?
C4 C5 H5 120.3 . . ?
C5 C6 C1 120.2(2) . . ?
C5 C6 C7 133.6(2) . . ?
C1 C6 C7 106.2(2) . . ?
C8 C7 C12 120.1(2) . . ?
C8 C7 C6 133.1(2) . . ?
C12 C7 C6 106.7(2) . . ?
C9 C8 C7 120.2(2) . . ?
C9 C8 H8 119.9 . . ?
C7 C8 H8 119.9 . . ?
C8 C9 C10 118.2(2) . . ?
C8 C9 C31 122.7(2) . . ?
C10 C9 C31 119.0(2) . . ?
C11 C10 C9 123.6(2) . . ?
C11 C10 H10 118.2 . . ?
C9 C10 H10 118.2 . . ?
C10 C11 C12 117.1(2) . . ?
C10 C11 C35 120.7(2) . . ?
C12 C11 C35 122.2(2) . . ?
C11 C12 C7 120.8(2) . . ?
C11 C12 N1 128.7(2) . . ?
C7 C12 N1 110.4(2) . . ?
C18 C13 C14 119.6(2) . . ?
C18 C13 C2 118.0(2) . . ?
C14 C13 C2 122.3(2) . . ?
C13 C14 C15 118.8(2) . . ?
C13 C14 Si1 116.48(19) . . ?
C15 C14 Si1 124.7(2) . . ?
C16 C15 C14 118.3(2) . . ?
C16 C15 C19 118.2(2) . . ?
C14 C15 C19 123.5(2) . . ?
C15 C16 C17 123.6(2) . . ?
C15 C16 H16 118.2 . . ?
C17 C16 H16 118.2 . . ?
C18 C17 C16 117.3(2) . . ?
C18 C17 C23 123.4(2) . . ?
C16 C17 C23 119.3(2) . . ?
C17 C18 C13 122.2(2) . . ?
C17 C18 H18 118.9 . . ?
C13 C18 H18 118.9 . . ?
C21 C19 C22 106.2(3) . . ?
C21 C19 C15 111.5(3) . . ?
C22 C19 C15 112.2(2) . . ?
C21 C19 C20 113.0(3) . . ?
C22 C19 C20 104.7(3) . . ?
C15 C19 C20 109.1(2) . . ?
C19 C20 H20A 109.5 . . ?
C19 C20 H20B 109.5 . . ?
H20A C20 H20B 109.5 . . ?
C19 C20 H20C 109.5 . . ?
H20A C20 H20C 109.5 . . ?
H20B C20 H20C 109.5 . . ?
C19 C21 H21A 109.5 . . ?
C19 C21 H21B 109.5 . . ?
H21A C21 H21B 109.5 . . ?
C19 C21 H21C 109.5 . . ?
H21A C21 H21C 109.5 . . ?
H21B C21 H21C 109.5 . . ?
C19 C22 H22A 109.5 . . ?
C19 C22 H22B 109.5 . . ?
H22A C22 H22B 109.5 . . ?
C19 C22 H22C 109.5 . . ?
H22A C22 H22C 109.5 . . ?
H22B C22 H22C 109.5 . . ?
C24 C23 C26 109.0(2) . . ?
C24 C23 C25 109.8(2) . . ?
C26 C23 C25 107.3(2) . . ?
C24 C23 C17 109.1(2) . . ?
C26 C23 C17 111.1(2) . . ?
C25 C23 C17 110.6(2) . . ?
C23 C24 H24A 109.5 . . ?
C23 C24 H24B 109.5 . . ?
H24A C24 H24B 109.5 . . ?
C23 C24 H24C 109.5 . . ?
H24A C24 H24C 109.5 . . ?
H24B C24 H24C 109.5 . . ?
C23 C25 H25A 109.5 . . ?
C23 C25 H25B 109.5 . . ?
H25A C25 H25B 109.5 . . ?
C23 C25 H25C 109.5 . . ?
H25A C25 H25C 109.5 . . ?
H25B C25 H25C 109.5 . . ?
C23 C26 H26A 109.5 . . ?
C23 C26 H26B 109.5 . . ?
H26A C26 H26B 109.5 . . ?
C23 C26 H26C 109.5 . . ?
H26A C26 H26C 109.5 . . ?
H26B C26 H26C 109.5 . . ?
C28 C27 C29 108.6(9) . . ?
C28 C27 C4 115.2(10) . . ?
C29 C27 C4 106.9(10) . . ?
C28 C27 C30 108.2(9) . . ?
C29 C27 C30 108.6(9) . . ?
C4 C27 C30 109.2(11) . . ?
C27 C28 H28A 109.5 . . ?
C27 C28 H28B 109.5 . . ?
H28A C28 H28B 109.5 . . ?
C27 C28 H28C 109.5 . . ?
H28A C28 H28C 109.5 . . ?
H28B C28 H28C 109.5 . . ?
C27 C29 H29A 109.5 . . ?
C27 C29 H29B 109.5 . . ?
H29A C29 H29B 109.5 . . ?
C27 C29 H29C 109.5 . . ?
H29A C29 H29C 109.5 . . ?
H29B C29 H29C 109.5 . . ?
C27 C30 H30A 109.5 . . ?
C27 C30 H30B 109.5 . . ?
H30A C30 H30B 109.5 . . ?
C27 C30 H30C 109.5 . . ?
H30A C30 H30C 109.5 . . ?
H30B C30 H30C 109.5 . . ?
C28B C27B C29B 108.5(5) . . ?
C28B C27B C30B 109.1(6) . . ?
C29B C27B C30B 108.0(6) . . ?
C28B C27B C4 110.4(6) . . ?
C29B C27B C4 114.0(6) . . ?
C30B C27B C4 106.7(7) . . ?
C27B C28B H28D 109.5 . . ?
C27B C28B H28E 109.5 . . ?
H28D C28B H28E 109.5 . . ?
C27B C28B H28F 109.5 . . ?
H28D C28B H28F 109.5 . . ?
H28E C28B H28F 109.5 . . ?
C27B C29B H29D 109.5 . . ?
C27B C29B H29E 109.5 . . ?
H29D C29B H29E 109.5 . . ?
C27B C29B H29F 109.5 . . ?
H29D C29B H29F 109.5 . . ?
H29E C29B H29F 109.5 . . ?
C27B C30B H30D 109.5 . . ?
C27B C30B H30E 109.5 . . ?
H30D C30B H30E 109.5 . . ?
C27B C30B H30F 109.5 . . ?
H30D C30B H30F 109.5 . . ?
H30E C30B H30F 109.5 . . ?
C34 C31 C32 107.9(2) . . ?
C34 C31 C33 109.2(2) . . ?
C32 C31 C33 108.6(2) . . ?
C34 C31 C9 110.6(2) . . ?
C32 C31 C9 112.0(2) . . ?
C33 C31 C9 108.4(2) . . ?
C31 C32 H32A 109.5 . . ?
C31 C32 H32B 109.5 . . ?
H32A C32 H32B 109.5 . . ?
C31 C32 H32C 109.5 . . ?
H32A C32 H32C 109.5 . . ?
H32B C32 H32C 109.5 . . ?
C31 C33 H33A 109.5 . . ?
C31 C33 H33B 109.5 . . ?
H33A C33 H33B 109.5 . . ?
C31 C33 H33C 109.5 . . ?
H33A C33 H33C 109.5 . . ?
H33B C33 H33C 109.5 . . ?
C31 C34 H34A 109.5 . . ?
C31 C34 H34B 109.5 . . ?
H34A C34 H34B 109.5 . . ?
C31 C34 H34C 109.5 . . ?
H34A C34 H34C 109.5 . . ?
H34B C34 H34C 109.5 . . ?
C36 C35 C40 119.6(2) . . ?
C36 C35 C11 120.0(2) . . ?
C40 C35 C11 120.3(2) . . ?
C35 C36 C37 120.9(2) . . ?
C35 C36 H36 119.5 . . ?
C37 C36 H36 119.5 . . ?
C36 C37 C38 118.0(2) . . ?
C36 C37 C41 118.9(2) . . ?
C38 C37 C41 123.1(2) . . ?
C37 C38 C39 123.0(2) . . ?
C37 C38 H38 118.5 . . ?
C39 C38 H38 118.5 . . ?
C40 C39 C38 117.2(2) . . ?
C40 C39 C45 121.0(2) . . ?
C38 C39 C45 121.7(2) . . ?
C39 C40 C35 121.3(2) . . ?
C39 C40 H40 119.4 . . ?
C35 C40 H40 119.4 . . ?
C44 C41 C43 108.0(3) . . ?
C44 C41 C37 112.8(2) . . ?
C43 C41 C37 109.7(2) . . ?
C44 C41 C42 108.7(3) . . ?
C43 C41 C42 108.9(3) . . ?
C37 C41 C42 108.6(2) . . ?
C41 C42 H42A 109.5 . . ?
C41 C42 H42B 109.5 . . ?
H42A C42 H42B 109.5 . . ?
C41 C42 H42C 109.5 . . ?
H42A C42 H42C 109.5 . . ?
H42B C42 H42C 109.5 . . ?
C41 C43 H43A 109.5 . . ?
C41 C43 H43B 109.5 . . ?
H43A C43 H43B 109.5 . . ?
C41 C43 H43C 109.5 . . ?
H43A C43 H43C 109.5 . . ?
H43B C43 H43C 109.5 . . ?
C41 C44 H44A 109.5 . . ?
C41 C44 H44B 109.5 . . ?
H44A C44 H44B 109.5 . . ?
C41 C44 H44C 109.5 . . ?
H44A C44 H44C 109.5 . . ?
H44B C44 H44C 109.5 . . ?
C48 C45 C47 107.5(2) . . ?
C48 C45 C39 111.9(2) . . ?
C47 C45 C39 111.7(2) . . ?
C48 C45 C46 108.7(2) . . ?
C47 C45 C46 108.9(2) . . ?
C39 C45 C46 108.1(2) . . ?
C45 C46 H46A 109.5 . . ?
C45 C46 H46B 109.5 . . ?
H46A C46 H46B 109.5 . . ?
C45 C46 H46C 109.5 . . ?
H46A C46 H46C 109.5 . . ?
H46B C46 H46C 109.5 . . ?
C45 C47 H47A 109.5 . . ?
C45 C47 H47B 109.5 . . ?
H47A C47 H47B 109.5 . . ?
C45 C47 H47C 109.5 . . ?
H47A C47 H47C 109.5 . . ?
H47B C47 H47C 109.5 . . ?
C45 C48 H48A 109.5 . . ?
C45 C48 H48B 109.5 . . ?
H48A C48 H48B 109.5 . . ?
C45 C48 H48C 109.5 . . ?
H48A C48 H48C 109.5 . . ?
H48B C48 H48C 109.5 . . ?

loop_
_geom_bond_atom_site_label_1
_geom_bond_atom_site_label_2
_geom_bond_distance
_geom_bond_site_symmetry_2
_geom_bond_publ_flag
Br1 Si1 2.100(2) . ?
Si1 N1 1.758(2) . ?
Si1 C14 1.873(3) . ?
Si1 H1 1.47(5) . ?
Si1 H2 1.43(3) . ?
N1 C1 1.399(3) . ?
N1 C12 1.413(3) . ?
C1 C2 1.391(4) . ?
C1 C6 1.404(3) . ?
C2 C3 1.392(4) . ?
C2 C13 1.488(3) . ?
C3 C4 1.399(4) . ?
C3 H3 0.9500 . ?
C4 C5 1.387(4) . ?
C4 C27 1.530(17) . ?
C4 C27B 1.537(10) . ?
C5 C6 1.381(4) . ?
C5 H5 0.9500 . ?
C6 C7 1.446(3) . ?
C7 C8 1.397(3) . ?
C7 C12 1.400(3) . ?
C8 C9 1.373(4) . ?
C8 H8 0.9500 . ?
C9 C10 1.399(3) . ?
C9 C31 1.536(3) . ?
C10 C11 1.385(4) . ?
C10 H10 0.9500 . ?
C11 C12 1.389(4) . ?
C11 C35 1.488(3) . ?
C13 C18 1.396(4) . ?
C13 C14 1.402(4) . ?
C14 C15 1.421(4) . ?
C15 C16 1.378(4) . ?
C15 C19 1.543(4) . ?
C16 C17 1.383(4) . ?
C16 H16 0.9500 . ?
C17 C18 1.373(4) . ?
C17 C23 1.533(4) . ?
C18 H18 0.9500 . ?
C19 C21 1.512(5) . ?
C19 C22 1.534(4) . ?
C19 C20 1.544(4) . ?
C20 H20A 0.9800 . ?
C20 H20B 0.9800 . ?
C20 H20C 0.9800 . ?
C21 H21A 0.9800 . ?
C21 H21B 0.9800 . ?
C21 H21C 0.9800 . ?
C22 H22A 0.9800 . ?
C22 H22B 0.9800 . ?
C22 H22C 0.9800 . ?
C23 C24 1.522(4) . ?
C23 C26 1.524(4) . ?
C23 C25 1.532(4) . ?
C24 H24A 0.9800 . ?
C24 H24B 0.9800 . ?
C24 H24C 0.9800 . ?
C25 H25A 0.9800 . ?
C25 H25B 0.9800 . ?
C25 H25C 0.9800 . ?
C26 H26A 0.9800 . ?
C26 H26B 0.9800 . ?
C26 H26C 0.9800 . ?
C27 C28 1.514(8) . ?
C27 C29 1.515(8) . ?
C27 C30 1.536(8) . ?
C28 H28A 0.9800 . ?
C28 H28B 0.9800 . ?
C28 H28C 0.9800 . ?
C29 H29A 0.9800 . ?
C29 H29B 0.9800 . ?
C29 H29C 0.9800 . ?
C30 H30A 0.9800 . ?
C30 H30B 0.9800 . ?
C30 H30C 0.9800 . ?
C27B C28B 1.513(6) . ?
C27B C29B 1.520(6) . ?
C27B C30B 1.534(6) . ?
C28B H28D 0.9800 . ?
C28B H28E 0.9800 . ?
C28B H28F 0.9800 . ?
C29B H29D 0.9800 . ?
C29B H29E 0.9800 . ?
C29B H29F 0.9800 . ?
C30B H30D 0.9800 . ?
C30B H30E 0.9800 . ?
C30B H30F 0.9800 . ?
C31 C34 1.517(4) . ?
C31 C32 1.530(4) . ?
C31 C33 1.532(4) . ?
C32 H32A 0.9800 . ?
C32 H32B 0.9800 . ?
C32 H32C 0.9800 . ?
C33 H33A 0.9800 . ?
C33 H33B 0.9800 . ?
C33 H33C 0.9800 . ?
C34 H34A 0.9800 . ?
C34 H34B 0.9800 . ?
C34 H34C 0.9800 . ?
C35 C36 1.381(4) . ?
C35 C40 1.391(4) . ?
C36 C37 1.384(4) . ?
C36 H36 0.9500 . ?
C37 C38 1.389(4) . ?
C37 C41 1.527(4) . ?
C38 C39 1.389(4) . ?
C38 H38 0.9500 . ?
C39 C40 1.387(4) . ?
C39 C45 1.534(4) . ?
C40 H40 0.9500 . ?
C41 C44 1.515(4) . ?
C41 C43 1.522(4) . ?
C41 C42 1.533(4) . ?
C42 H42A 0.9800 . ?
C42 H42B 0.9800 . ?
C42 H42C 0.9800 . ?
C43 H43A 0.9800 . ?
C43 H43B 0.9800 . ?
C43 H43C 0.9800 . ?
C44 H44A 0.9800 . ?
C44 H44B 0.9800 . ?
C44 H44C 0.9800 . ?
C45 C48 1.517(4) . ?
C45 C47 1.525(4) . ?
C45 C46 1.534(4) . ?
C46 H46A 0.9800 . ?
C46 H46B 0.9800 . ?
C46 H46C 0.9800 . ?
C47 H47A 0.9800 . ?
C47 H47B 0.9800 . ?
C47 H47C 0.9800 . ?
C48 H48A 0.9800 . ?
C48 H48B 0.9800 . ?
C48 H48C 0.9800 . ?

loop_
_geom_torsion_atom_site_label_1
_geom_torsion_atom_site_label_2
_geom_torsion_atom_site_label_3
_geom_torsion_atom_site_label_4
_geom_torsion
_geom_torsion_site_symmetry_1
_geom_torsion_site_symmetry_2
_geom_torsion_site_symmetry_3
_geom_torsion_site_symmetry_4
_geom_torsion_publ_flag
C14 Si1 N1 C1 -40.0(2) . . . . ?
Br1 Si1 N1 C1 81.81(18) . . . . ?
C14 Si1 N1 C12 -177.6(2) . . . . ?
Br1 Si1 N1 C12 -55.7(2) . . . . ?
C12 N1 C1 C2 178.5(2) . . . . ?
Si1 N1 C1 C2 31.5(3) . . . . ?
C12 N1 C1 C6 -0.4(3) . . . . ?
Si1 N1 C1 C6 -147.40(18) . . . . ?
N1 C1 C2 C3 -177.7(2) . . . . ?
C6 C1 C2 C3 1.0(4) . . . . ?
N1 C1 C2 C13 1.9(4) . . . . ?
C6 C1 C2 C13 -179.4(2) . . . . ?
C1 C2 C3 C4 -0.3(4) . . . . ?
C13 C2 C3 C4 -179.9(2) . . . . ?
C2 C3 C4 C5 -0.5(4) . . . . ?
C2 C3 C4 C27 171.9(6) . . . . ?
C2 C3 C4 C27B 176.4(4) . . . . ?
C3 C4 C5 C6 0.6(4) . . . . ?
C27 C4 C5 C6 -171.5(6) . . . . ?
C27B C4 C5 C6 -176.3(4) . . . . ?
C4 C5 C6 C1 0.1(4) . . . . ?
C4 C5 C6 C7 176.9(3) . . . . ?
C2 C1 C6 C5 -0.9(4) . . . . ?
N1 C1 C6 C5 178.0(2) . . . . ?
C2 C1 C6 C7 -178.6(2) . . . . ?
N1 C1 C6 C7 0.3(3) . . . . ?
C5 C6 C7 C8 0.5(5) . . . . ?
C1 C6 C7 C8 177.7(3) . . . . ?
C5 C6 C7 C12 -177.4(3) . . . . ?
C1 C6 C7 C12 -0.2(3) . . . . ?
C12 C7 C8 C9 -0.3(4) . . . . ?
C6 C7 C8 C9 -177.9(3) . . . . ?
C7 C8 C9 C10 -0.2(4) . . . . ?
C7 C8 C9 C31 -177.0(2) . . . . ?
C8 C9 C10 C11 0.2(4) . . . . ?
C31 C9 C10 C11 177.1(2) . . . . ?
C9 C10 C11 C12 0.3(4) . . . . ?
C9 C10 C11 C35 -179.4(2) . . . . ?
C10 C11 C12 C7 -0.8(4) . . . . ?
C35 C11 C12 C7 178.9(2) . . . . ?
C10 C11 C12 N1 178.0(2) . . . . ?
C35 C11 C12 N1 -2.3(4) . . . . ?
C8 C7 C12 C11 0.8(4) . . . . ?
C6 C7 C12 C11 179.0(2) . . . . ?
C8 C7 C12 N1 -178.2(2) . . . . ?
C6 C7 C12 N1 0.0(3) . . . . ?
C1 N1 C12 C11 -178.7(3) . . . . ?
Si1 N1 C12 C11 -38.6(4) . . . . ?
C1 N1 C12 C7 0.2(3) . . . . ?
Si1 N1 C12 C7 140.3(2) . . . . ?
C1 C2 C13 C18 159.5(2) . . . . ?
C3 C2 C13 C18 -20.9(4) . . . . ?
C1 C2 C13 C14 -21.4(4) . . . . ?
C3 C2 C13 C14 158.1(2) . . . . ?
C18 C13 C14 C15 0.8(4) . . . . ?
C2 C13 C14 C15 -178.2(2) . . . . ?
C18 C13 C14 Si1 -177.40(19) . . . . ?
C2 C13 C14 Si1 3.6(3) . . . . ?
N1 Si1 C14 C13 24.3(2) . . . . ?
Br1 Si1 C14 C13 -89.1(2) . . . . ?
N1 Si1 C14 C15 -153.8(2) . . . . ?
Br1 Si1 C14 C15 92.8(2) . . . . ?
C13 C14 C15 C16 1.6(4) . . . . ?
Si1 C14 C15 C16 179.6(2) . . . . ?
C13 C14 C15 C19 -178.4(2) . . . . ?
Si1 C14 C15 C19 -0.3(4) . . . . ?
C14 C15 C16 C17 -1.8(4) . . . . ?
C19 C15 C16 C17 178.1(3) . . . . ?
C15 C16 C17 C18 -0.5(4) . . . . ?
C15 C16 C17 C23 -179.3(2) . . . . ?
C16 C17 C18 C13 3.0(4) . . . . ?
C23 C17 C18 C13 -178.2(2) . . . . ?
C14 C13 C18 C17 -3.2(4) . . . . ?
C2 C13 C18 C17 175.8(2) . . . . ?
C16 C15 C19 C21 128.7(3) . . . . ?
C14 C15 C19 C21 -51.4(4) . . . . ?
C16 C15 C19 C22 9.7(4) . . . . ?
C14 C15 C19 C22 -170.3(3) . . . . ?
C16 C15 C19 C20 -105.8(3) . . . . ?
C14 C15 C19 C20 74.1(4) . . . . ?
C18 C17 C23 C24 -108.3(3) . . . . ?
C16 C17 C23 C24 70.4(3) . . . . ?
C18 C17 C23 C26 11.9(4) . . . . ?
C16 C17 C23 C26 -169.4(2) . . . . ?
C18 C17 C23 C25 130.8(3) . . . . ?
C16 C17 C23 C25 -50.4(3) . . . . ?
C5 C4 C27 C28 179.9(8) . . . . ?
C3 C4 C27 C28 7.7(12) . . . . ?
C5 C4 C27 C29 -59.4(11) . . . . ?
C3 C4 C27 C29 128.4(9) . . . . ?
C5 C4 C27 C30 57.9(11) . . . . ?
C3 C4 C27 C30 -114.2(10) . . . . ?
C5 C4 C27B C28B -156.2(6) . . . . ?
C3 C4 C27B C28B 26.9(7) . . . . ?
C5 C4 C27B C29B -33.8(8) . . . . ?
C3 C4 C27B C29B 149.3(5) . . . . ?
C5 C4 C27B C30B 85.3(7) . . . . ?
C3 C4 C27B C30B -91.6(6) . . . . ?
C8 C9 C31 C34 -137.4(3) . . . . ?
C10 C9 C31 C34 45.9(3) . . . . ?
C8 C9 C31 C32 -16.9(4) . . . . ?
C10 C9 C31 C32 166.3(2) . . . . ?
C8 C9 C31 C33 102.9(3) . . . . ?
C10 C9 C31 C33 -73.8(3) . . . . ?
C10 C11 C35 C36 -71.9(3) . . . . ?
C12 C11 C35 C36 108.4(3) . . . . ?
C10 C11 C35 C40 109.4(3) . . . . ?
C12 C11 C35 C40 -70.3(3) . . . . ?
C40 C35 C36 C37 1.0(4) . . . . ?
C11 C35 C36 C37 -177.8(2) . . . . ?
C35 C36 C37 C38 -1.0(4) . . . . ?
C35 C36 C37 C41 177.0(2) . . . . ?
C36 C37 C38 C39 0.2(4) . . . . ?
C41 C37 C38 C39 -177.6(2) . . . . ?
C37 C38 C39 C40 0.5(4) . . . . ?
C37 C38 C39 C45 -177.5(2) . . . . ?
C38 C39 C40 C35 -0.5(4) . . . . ?
C45 C39 C40 C35 177.5(2) . . . . ?
C36 C35 C40 C39 -0.2(4) . . . . ?
C11 C35 C40 C39 178.5(2) . . . . ?
C36 C37 C41 C44 176.2(3) . . . . ?
C38 C37 C41 C44 -5.9(4) . . . . ?
C36 C37 C41 C43 55.8(3) . . . . ?
C38 C37 C41 C43 -126.4(3) . . . . ?
C36 C37 C41 C42 -63.2(3) . . . . ?
C38 C37 C41 C42 114.7(3) . . . . ?
C40 C39 C45 C48 31.8(3) . . . . ?
C38 C39 C45 C48 -150.3(3) . . . . ?
C40 C39 C45 C47 152.4(2) . . . . ?
C38 C39 C45 C47 -29.7(3) . . . . ?
C40 C39 C45 C46 -87.8(3) . . . . ?
C38 C39 C45 C46 90.1(3) . . . . ?
